data_7003999
loop_
_publ_author_name
'Pritchard, Ruth'
'Barrett, Simon A.'
'Kilner, Colin A.'
'Halcrow, Malcolm A.'

_publ_section_title
;
 The influence of ligand conformation on the thermal spin transitions
 in iron(iii) saltrien complexes
;
_journal_issue 24
_journal_name_full 'Dalton Transactions'
_journal_page_first 3159
_journal_page_last 3168
_journal_paper_doi 10.1039/b801892h
_journal_year 2008
_chemical_formula_moiety 'C20 H24 Fe N4 O2, F6 P'
_chemical_formula_sum 'C20 H24 F6 Fe N4 O2 P'
_chemical_formula_weight 553.25
_chemical_name_common
;(1,8-Bis(salicylaldiminato)-3,6-diazaoctane)iron(iii)
hexafluorophosphate
;
_chemical_name_systematic
;
[1,8-Bis(salicylaldiminato)-3,6-diazaoctane]iron(III)
hexafluorophosphate
;
_space_group_IT_number 14
_symmetry_cell_setting monoclinic
_symmetry_space_group_name_Hall '-P 2ybc'
_symmetry_space_group_name_H-M 'P 1 21/c 1'
_atom_sites_solution_hydrogens geom
_atom_sites_solution_primary direct
_atom_sites_solution_secondary difmap
_audit_creation_method SHELXL-97
_cell_angle_alpha 90.00
_cell_angle_beta 92.340(5)
_cell_angle_gamma 90.00
_cell_formula_units_Z 8
_cell_length_a 9.5581(8)
_cell_length_b 27.316(2)
_cell_length_c 17.9457(15)
_cell_measurement_reflns_used 32023
_cell_measurement_temperature 140(2)
_cell_measurement_theta_max 24.70
_cell_measurement_theta_min 1.49
_cell_volume 4681.5(7)
_computing_cell_refinement 'APEX 2 software, Bruker Nonius 2004'
_computing_data_collection 'APEX 2 software, Bruker Nonius 2004'
_computing_data_reduction 'SAINT, Bruker Nonius 2004'
_computing_molecular_graphics 'ORTEX (McArdle, 1995)'
_computing_publication_material 'local program'
_computing_structure_refinement 'SHELXL-97 (Sheldrick, 1997)'
_computing_structure_solution 'SHELXS-97 (Sheldrick, 1990)'
_diffrn_ambient_temperature 140(2)
_diffrn_detector_area_resol_mean '120 microns'
_diffrn_measured_fraction_theta_full 0.988
_diffrn_measured_fraction_theta_max 0.988
_diffrn_measurement_device_type 'Bruker X8 Apex diffractometer'
_diffrn_measurement_method 'Rotation images'
_diffrn_radiation_monochromator graphite
_diffrn_radiation_source 'rotating anode'
_diffrn_radiation_type MoK\a
_diffrn_radiation_wavelength 0.71073
_diffrn_reflns_av_R_equivalents 0.0502
_diffrn_reflns_av_sigmaI/netI 0.0578
_diffrn_reflns_limit_h_max 11
_diffrn_reflns_limit_h_min -11
_diffrn_reflns_limit_k_max 31
_diffrn_reflns_limit_k_min -31
_diffrn_reflns_limit_l_max 20
_diffrn_reflns_limit_l_min -21
_diffrn_reflns_number 32023
_diffrn_reflns_theta_full 24.70
_diffrn_reflns_theta_max 24.70
_diffrn_reflns_theta_min 1.49
_exptl_absorpt_coefficient_mu 0.786
_exptl_absorpt_correction_T_max 1.007
_exptl_absorpt_correction_T_min 0.863
_exptl_absorpt_correction_type multi-scan
_exptl_absorpt_process_details
;
Sheldrick, G. M. (2002). SADABS v. 2.03. University of
G/ottingen, Germany.
;
_exptl_crystal_colour purple
_exptl_crystal_density_diffrn 1.570
_exptl_crystal_density_method 'not measured'
_exptl_crystal_description Plate
_exptl_crystal_F_000 2264
_exptl_crystal_size_max 0.42
_exptl_crystal_size_mid 0.18
_exptl_crystal_size_min 0.01
_refine_diff_density_max 0.811
_refine_diff_density_min -0.519
_refine_diff_density_rms 0.078
_refine_ls_extinction_method none
_refine_ls_goodness_of_fit_ref 1.009
_refine_ls_hydrogen_treatment constr
_refine_ls_matrix_type full
_refine_ls_number_parameters 656
_refine_ls_number_reflns 7879
_refine_ls_number_restraints 108
_refine_ls_restrained_S_all 1.015
_refine_ls_R_factor_all 0.0918
_refine_ls_R_factor_gt 0.0477
_refine_ls_shift/su_max 0.001
_refine_ls_shift/su_mean 0.000
_refine_ls_structure_factor_coef Fsqd
_refine_ls_weighting_details 'calc w=1/[\s^2^(Fo^2^)+(0.0565P)^2^+7.9306P] where P=(Fo^2^+2Fc^2^)/3'
_refine_ls_weighting_scheme calc
_refine_ls_wR_factor_gt 0.1076
_refine_ls_wR_factor_ref 0.1308
_reflns_number_gt 5250
_reflns_number_total 7879
_reflns_threshold_expression >2sigma(I)
_cod_data_source_file b801892h.txt
_cod_data_source_block rp9i2low
_cod_depositor_comments
;
The following automatic conversions were performed:
'_symmetry_cell_setting' value 'Monoclinic' changed to 'monoclinic'
according to '/home/saulius/struct/CIF-dictionaries/cif_core.dic'
dictionary named 'cif_core.dic' version 2.4.1 from 2010-06-29.

Automatic conversion script
Id: cif_fix_enum 1527 2010-12-29 10:47:43Z saulius 
;
_cod_original_cell_volume 4681.6(7)
_cod_original_sg_symbol_H-M 'P 21/c'
_cod_database_code 7003999

loop_
_symmetry_equiv_pos_as_xyz
'x, y, z'
'-x, y+1/2, -z+1/2'
'-x, -y, -z'
'x, -y-1/2, z-1/2'

loop_
_atom_site_label
_atom_site_type_symbol
_atom_site_fract_x
_atom_site_fract_y
_atom_site_fract_z
_atom_site_U_iso_or_equiv
_atom_site_adp_type
_atom_site_occupancy
_atom_site_symmetry_multiplicity
_atom_site_calc_flag
_atom_site_refinement_flags
_atom_site_disorder_assembly
_atom_site_disorder_group
Fe1A Fe 0.56325(6) 0.99198(2) 0.24666(3) 0.02537(17) Uani 1 1 d . . .
N2A N 0.4416(3) 0.92857(13) 0.22125(19) 0.0282(8) Uani 1 1 d . . .
C3A C 0.3507(5) 0.93002(18) 0.1515(3) 0.0418(12) Uani 1 1 d . . .
H3A1 H 0.2509 0.9277 0.1639 0.050 Uiso 1 1 calc R . .
H3A2 H 0.3729 0.9021 0.1190 0.050 Uiso 1 1 calc R . .
C4A C 0.3777(5) 0.97861(18) 0.1110(3) 0.0455(13) Uani 1 1 d . . .
H4A1 H 0.4614 0.9754 0.0807 0.055 Uiso 1 1 calc R . .
H4A2 H 0.2965 0.9866 0.0772 0.055 Uiso 1 1 calc R . .
N5A N 0.3999(4) 1.01848(13) 0.1670(2) 0.0362(9) Uani 1 1 d . . .
H5A H 0.4346 1.0457 0.1427 0.043 Uiso 1 1 calc R . .
C6A C 0.2715(5) 1.0337(2) 0.2060(3) 0.0525(15) Uani 1 1 d . . .
H6A1 H 0.2133 1.0047 0.2163 0.063 Uiso 1 1 calc R . .
H6A2 H 0.2152 1.0566 0.1743 0.063 Uiso 1 1 calc R . .
C7A C 0.3184(5) 1.05851(19) 0.2787(3) 0.0507(14) Uani 1 1 d . . .
H7A1 H 0.3719 1.0886 0.2683 0.061 Uiso 1 1 calc R . .
H7A2 H 0.2359 1.0677 0.3073 0.061 Uiso 1 1 calc R . .
N8A N 0.4084(4) 1.02322(13) 0.3226(2) 0.0371(9) Uani 1 1 d . . .
H8A H 0.3529 0.9981 0.3402 0.045 Uiso 1 1 calc R . .
C9A C 0.4905(5) 1.04541(17) 0.3864(3) 0.0440(13) Uani 1 1 d . . .
H9A1 H 0.5347 1.0193 0.4175 0.053 Uiso 1 1 calc R . .
H9A2 H 0.4274 1.0644 0.4179 0.053 Uiso 1 1 calc R . .
C10A C 0.6044(6) 1.07940(17) 0.3563(3) 0.0462(13) Uani 1 1 d . . .
H10A H 0.5656 1.1127 0.3481 0.055 Uiso 1 1 calc R . .
H10B H 0.6840 1.0817 0.3932 0.055 Uiso 1 1 calc R . .
N11A N 0.6540(4) 1.05943(12) 0.28465(19) 0.0311(8) Uani 1 1 d . . .
C12A C 0.4203(4) 0.89350(15) 0.2679(2) 0.0287(10) Uani 1 1 d . . .
H12A H 0.3483 0.8707 0.2549 0.034 Uiso 1 1 calc R . .
C13A C 0.4976(4) 0.88601(14) 0.3387(2) 0.0244(9) Uani 1 1 d . . .
C14A C 0.6143(4) 0.91543(14) 0.3630(2) 0.0261(10) Uani 1 1 d . . .
C15A C 0.6867(5) 0.90286(15) 0.4309(2) 0.0314(10) Uani 1 1 d . . .
H15A H 0.7685 0.9205 0.4464 0.038 Uiso 1 1 calc R . .
C16A C 0.6392(5) 0.86496(16) 0.4749(2) 0.0343(11) Uani 1 1 d . . .
H16A H 0.6878 0.8576 0.5208 0.041 Uiso 1 1 calc R . .
C17A C 0.5213(5) 0.83746(17) 0.4529(3) 0.0379(12) Uani 1 1 d . . .
H17A H 0.4880 0.8124 0.4843 0.045 Uiso 1 1 calc R . .
C18A C 0.4535(5) 0.84715(16) 0.3849(3) 0.0351(11) Uani 1 1 d . . .
H18A H 0.3761 0.8275 0.3687 0.042 Uiso 1 1 calc R . .
O19A O 0.6575(3) 0.95353(10) 0.32356(16) 0.0298(7) Uani 1 1 d . . .
C20A C 0.7417(4) 1.08569(15) 0.2488(2) 0.0299(10) Uani 1 1 d . . .
H20A H 0.7682 1.1163 0.2703 0.036 Uiso 1 1 calc R . .
C21A C 0.8033(4) 1.07274(14) 0.1790(2) 0.0258(9) Uani 1 1 d . . .
C22A C 0.7765(4) 1.02693(15) 0.1413(2) 0.0252(9) Uani 1 1 d . . .
C23A C 0.8375(4) 1.01886(16) 0.0728(2) 0.0335(11) Uani 1 1 d . . .
H23A H 0.8201 0.9889 0.0470 0.040 Uiso 1 1 calc R . .
C24A C 0.9231(5) 1.05394(17) 0.0416(3) 0.0413(12) Uani 1 1 d . . .
H24A H 0.9627 1.0476 -0.0051 0.050 Uiso 1 1 calc R . .
C25A C 0.9522(5) 1.09854(17) 0.0782(3) 0.0423(12) Uani 1 1 d . . .
H25A H 1.0112 1.1222 0.0567 0.051 Uiso 1 1 calc R . .
C26A C 0.8926(4) 1.10734(16) 0.1465(3) 0.0336(11) Uani 1 1 d . . .
H26A H 0.9124 1.1372 0.1718 0.040 Uiso 1 1 calc R . .
O27A O 0.6973(3) 0.99207(10) 0.17044(15) 0.0295(7) Uani 1 1 d . . .
Fe1B Fe 0.04378(6) 0.81430(2) 0.29705(3) 0.02535(17) Uani 1 1 d . . .
N2B N -0.0524(4) 0.87760(13) 0.2481(2) 0.0339(9) Uani 1 1 d . . .
C3B C -0.1323(5) 0.86665(19) 0.1776(3) 0.0502(14) Uani 1 1 d . . .
H3B1 H -0.0675 0.8604 0.1370 0.060 Uiso 1 1 calc R . .
H3B2 H -0.1932 0.8947 0.1631 0.060 Uiso 1 1 calc R . .
C4B C -0.2186(6) 0.8225(2) 0.1909(3) 0.0546(15) Uani 1 1 d . . .
H4B1 H -0.2584 0.8101 0.1428 0.065 Uiso 1 1 calc R . .
H4B2 H -0.2972 0.8313 0.2226 0.065 Uiso 1 1 calc R . .
N5B N -0.1310(4) 0.78274(13) 0.2291(2) 0.0375(9) Uani 1 1 d . . .
H5B H -0.0936 0.7632 0.1924 0.045 Uiso 1 1 calc R . .
C6B C -0.2193(5) 0.75123(18) 0.2761(3) 0.0427(12) Uani 1 1 d . . .
H6B1 H -0.1751 0.7187 0.2828 0.051 Uiso 1 1 calc R . .
H6B2 H -0.3127 0.7466 0.2512 0.051 Uiso 1 1 calc R . .
C7B C -0.2347(5) 0.77547(18) 0.3515(3) 0.0426(12) Uani 1 1 d . . .
H7B1 H -0.2871 0.8066 0.3454 0.051 Uiso 1 1 calc R . .
H7B2 H -0.2870 0.7537 0.3846 0.051 Uiso 1 1 calc R . .
N8B N -0.0916(4) 0.78519(13) 0.3848(2) 0.0331(9) Uani 1 1 d . . .
H8B H -0.0996 0.8094 0.4208 0.040 Uiso 1 1 calc R . .
C9B C -0.0283(5) 0.74088(16) 0.4222(3) 0.0386(11) Uani 1 1 d . . .
H9B1 H -0.0576 0.7109 0.3946 0.046 Uiso 1 1 calc R . .
H9B2 H -0.0603 0.7383 0.4738 0.046 Uiso 1 1 calc R . .
C10B C 0.1311(5) 0.74597(16) 0.4231(2) 0.0334(11) Uani 1 1 d . . .
H10C H 0.1622 0.7727 0.4572 0.040 Uiso 1 1 calc R . .
H10D H 0.1762 0.7151 0.4403 0.040 Uiso 1 1 calc R . .
N11B N 0.1688(4) 0.75711(12) 0.34591(19) 0.0276(8) Uani 1 1 d . . .
C12B C -0.0450(4) 0.92287(16) 0.2711(3) 0.0336(11) Uani 1 1 d . . .
H12B H -0.0952 0.9468 0.2424 0.040 Uiso 1 1 calc R . .
C13B C 0.0341(4) 0.93944(15) 0.3372(2) 0.0270(10) Uani 1 1 d . . .
C14B C 0.1159(4) 0.90725(14) 0.3830(2) 0.0263(10) Uani 1 1 d . . .
C15B C 0.1899(5) 0.92655(15) 0.4463(2) 0.0321(10) Uani 1 1 d . . .
H15B H 0.2467 0.9055 0.4770 0.039 Uiso 1 1 calc R . .
C16B C 0.1804(5) 0.97574(16) 0.4641(3) 0.0353(11) Uani 1 1 d . . .
H16B H 0.2297 0.9879 0.5073 0.042 Uiso 1 1 calc R . .
C17B C 0.0992(5) 1.00778(16) 0.4194(3) 0.0363(11) Uani 1 1 d . . .
H17B H 0.0936 1.0415 0.4319 0.044 Uiso 1 1 calc R . .
C18B C 0.0275(5) 0.98985(15) 0.3569(3) 0.0347(11) Uani 1 1 d . . .
H18B H -0.0275 1.0116 0.3265 0.042 Uiso 1 1 calc R . .
O19B O 0.1267(3) 0.85943(10) 0.36819(16) 0.0314(7) Uani 1 1 d . . .
C20B C 0.2695(4) 0.73292(15) 0.3162(2) 0.0273(10) Uani 1 1 d . . .
H20B H 0.3128 0.7076 0.3452 0.033 Uiso 1 1 calc R . .
C21B C 0.3211(4) 0.74136(15) 0.2425(2) 0.0275(10) Uani 1 1 d . . .
C22B C 0.2692(4) 0.77948(15) 0.1947(2) 0.0278(10) Uani 1 1 d . . .
C23B C 0.3307(5) 0.78650(16) 0.1249(2) 0.0349(11) Uani 1 1 d . . .
H23B H 0.2977 0.8120 0.0927 0.042 Uiso 1 1 calc R . .
C24B C 0.4387(5) 0.75633(17) 0.1033(3) 0.0388(12) Uani 1 1 d . . .
H24B H 0.4792 0.7616 0.0565 0.047 Uiso 1 1 calc R . .
C25B C 0.4888(5) 0.71844(17) 0.1494(3) 0.0379(12) Uani 1 1 d . . .
H25B H 0.5618 0.6978 0.1336 0.046 Uiso 1 1 calc R . .
C26B C 0.4317(4) 0.71117(16) 0.2179(3) 0.0327(10) Uani 1 1 d . . .
H26B H 0.4668 0.6856 0.2493 0.039 Uiso 1 1 calc R . .
O27B O 0.1670(3) 0.81015(10) 0.21467(16) 0.0326(7) Uani 1 1 d . . .
P29A P -0.0113(9) 0.6669(3) 0.1233(4) 0.028(3) Uiso 0.34 1 d PD A 1
F30A F -0.1726(9) 0.6649(5) 0.1389(6) 0.025(3) Uiso 0.34 1 d PD A 1
F31A F -0.0240(15) 0.7238(3) 0.0960(6) 0.023(3) Uiso 0.34 1 d PD A 1
F32A F 0.1561(10) 0.6679(5) 0.1096(7) 0.035(4) Uiso 0.34 1 d PD A 1
F33A F 0.0061(13) 0.6105(3) 0.1529(6) 0.033(3) Uiso 0.34 1 d PD A 1
F34A F -0.0410(16) 0.6474(6) 0.0378(6) 0.041(6) Uiso 0.34 1 d PD A 1
F35A F 0.0180(12) 0.6850(4) 0.2079(5) 0.027(4) Uiso 0.34 1 d PD A 1
P29B P -0.0117(10) 0.6644(3) 0.1127(6) 0.038(4) Uiso 0.33 1 d PD B 2
F30B F 0.0446(9) 0.6098(3) 0.1314(5) 0.029(2) Uiso 0.33 1 d PD B 2
F31B F -0.0681(11) 0.7187(3) 0.0921(6) 0.054(4) Uiso 0.33 1 d PD B 2
F32B F -0.1654(10) 0.6501(4) 0.1394(6) 0.058(4) Uiso 0.33 1 d PD B 2
F33B F 0.1437(9) 0.6783(4) 0.0868(7) 0.047(3) Uiso 0.33 1 d PD B 2
F34B F -0.0596(14) 0.6461(5) 0.0303(7) 0.046(6) Uiso 0.33 1 d PD B 2
F35B F 0.0306(19) 0.6820(6) 0.1975(7) 0.047(10) Uiso 0.33 1 d PD B 2
P29C P 0.0053(7) 0.6698(2) 0.1135(5) 0.022(2) Uiso 0.33 1 d PD C 3
F30C F -0.1617(9) 0.6760(4) 0.1306(6) 0.044(4) Uiso 0.33 1 d PD C 3
F31C F 0.0091(11) 0.7278(3) 0.0941(6) 0.042(4) Uiso 0.33 1 d PD C 3
F32C F 0.1661(10) 0.6649(5) 0.0960(8) 0.038(4) Uiso 0.33 1 d PD C 3
F33C F -0.0076(12) 0.6126(3) 0.1351(7) 0.034(3) Uiso 0.33 1 d PD C 3
F34C F -0.0349(10) 0.6583(3) 0.0273(5) 0.024(3) Uiso 0.33 1 d PD C 3
F35C F 0.0471(14) 0.6841(5) 0.1991(6) 0.028(6) Uiso 0.33 1 d PD C 3
P36A P 0.3829(6) 1.1393(2) 0.0503(4) 0.0276(16) Uiso 0.34 1 d PD D 1
F37A F 0.4707(11) 1.1906(3) 0.0621(6) 0.031(3) Uiso 0.34 1 d PD D 1
F38A F 0.5176(8) 1.1110(3) 0.0938(6) 0.051(2) Uiso 0.34 1 d PD D 1
F39A F 0.3108(13) 1.0877(3) 0.0373(5) 0.024(3) Uiso 0.34 1 d PD D 1
F40A F 0.2615(8) 1.1668(3) 0.0053(5) 0.0274(19) Uiso 0.34 1 d PD D 1
F41A F 0.4732(9) 1.1331(3) -0.0252(5) 0.037(2) Uiso 0.34 1 d PD D 1
F42A F 0.3077(10) 1.1462(3) 0.1271(5) 0.034(2) Uiso 0.34 1 d PD D 1
P36B P 0.4147(8) 1.1416(2) 0.0547(4) 0.037(2) Uiso 0.33 1 d PD E 2
F37B F 0.5475(12) 1.1348(4) 0.0075(7) 0.099(4) Uiso 0.33 1 d PD E 2
F38B F 0.3647(13) 1.0850(4) 0.0340(6) 0.080(5) Uiso 0.33 1 d PD E 2
F39B F 0.4954(8) 1.1220(3) 0.1278(4) 0.0351(19) Uiso 0.33 1 d PD E 2
F40B F 0.4566(12) 1.1965(4) 0.0754(7) 0.059(5) Uiso 0.33 1 d PD E 2
F41B F 0.3204(14) 1.1623(5) -0.0160(7) 0.111(5) Uiso 0.33 1 d PD E 2
F42B F 0.2784(12) 1.1476(5) 0.1059(7) 0.095(6) Uiso 0.33 1 d PD E 2
P36C P 0.4147(6) 1.13315(17) 0.0357(3) 0.0303(14) Uiso 0.33 1 d PD F 3
F37C F 0.5367(11) 1.1733(4) 0.0458(6) 0.084(4) Uiso 0.33 1 d PD F 3
F38C F 0.5186(9) 1.0889(3) 0.0477(5) 0.063(3) Uiso 0.33 1 d PD F 3
F39C F 0.3962(12) 1.1339(3) 0.1274(5) 0.067(3) Uiso 0.33 1 d PD F 3
F40C F 0.2975(11) 1.1771(4) 0.0272(7) 0.080(4) Uiso 0.33 1 d PD F 3
F41C F 0.2843(11) 1.0946(4) 0.0306(7) 0.071(6) Uiso 0.33 1 d PD F 3
F42C F 0.4239(9) 1.1337(3) -0.0502(4) 0.035(2) Uiso 0.33 1 d PD F 3

loop_
_atom_site_aniso_label
_atom_site_aniso_U_11
_atom_site_aniso_U_22
_atom_site_aniso_U_33
_atom_site_aniso_U_23
_atom_site_aniso_U_13
_atom_site_aniso_U_12
Fe1A 0.0293(3) 0.0181(3) 0.0288(3) 0.0014(3) 0.0022(3) -0.0012(3)
N2A 0.0286(19) 0.027(2) 0.029(2) 0.0015(16) -0.0017(16) -0.0034(16)
C3A 0.041(3) 0.044(3) 0.039(3) 0.004(2) -0.015(2) -0.011(2)
C4A 0.047(3) 0.053(3) 0.036(3) 0.008(2) -0.013(2) -0.005(2)
N5A 0.040(2) 0.030(2) 0.039(2) 0.0138(18) 0.0023(18) 0.0028(17)
C6A 0.037(3) 0.053(3) 0.067(4) 0.025(3) 0.003(3) 0.016(3)
C7A 0.050(3) 0.043(3) 0.060(4) 0.011(3) 0.023(3) 0.018(3)
N8A 0.043(2) 0.024(2) 0.045(2) 0.0072(18) 0.0144(19) 0.0027(17)
C9A 0.065(3) 0.033(3) 0.035(3) -0.003(2) 0.018(3) -0.001(2)
C10A 0.077(4) 0.027(3) 0.035(3) -0.007(2) 0.016(3) -0.012(2)
N11A 0.043(2) 0.023(2) 0.028(2) -0.0015(16) 0.0056(17) -0.0006(17)
C12A 0.024(2) 0.024(2) 0.038(3) -0.002(2) 0.001(2) -0.0039(18)
C13A 0.021(2) 0.019(2) 0.033(2) 0.0005(18) 0.0025(18) 0.0006(17)
C14A 0.028(2) 0.019(2) 0.032(2) -0.0018(19) 0.0045(19) 0.0028(18)
C15A 0.035(2) 0.024(2) 0.034(3) -0.005(2) -0.004(2) 0.0024(19)
C16A 0.041(3) 0.031(3) 0.032(3) 0.005(2) 0.000(2) 0.011(2)
C17A 0.042(3) 0.032(3) 0.041(3) 0.016(2) 0.012(2) 0.005(2)
C18A 0.029(2) 0.028(3) 0.049(3) 0.006(2) 0.008(2) 0.0000(19)
O19A 0.0330(16) 0.0204(16) 0.0356(17) 0.0043(13) -0.0036(14) -0.0071(13)
C20A 0.035(2) 0.019(2) 0.035(3) -0.0006(19) -0.005(2) -0.0019(19)
C21A 0.023(2) 0.021(2) 0.033(2) 0.0026(19) 0.0005(19) -0.0017(17)
C22A 0.020(2) 0.024(2) 0.032(2) 0.0043(19) -0.0028(18) 0.0018(18)
C23A 0.034(3) 0.030(3) 0.037(3) -0.006(2) 0.007(2) -0.002(2)
C24A 0.042(3) 0.040(3) 0.043(3) -0.001(2) 0.016(2) -0.001(2)
C25A 0.037(3) 0.032(3) 0.059(3) 0.006(2) 0.015(2) -0.007(2)
C26A 0.029(2) 0.029(3) 0.043(3) -0.001(2) 0.001(2) -0.0036(19)
O27A 0.0347(16) 0.0203(15) 0.0339(17) -0.0019(13) 0.0070(14) -0.0058(13)
Fe1B 0.0230(3) 0.0189(3) 0.0341(4) -0.0037(3) 0.0010(3) 0.0000(2)
N2B 0.033(2) 0.029(2) 0.038(2) -0.0049(18) -0.0112(17) 0.0062(17)
C3B 0.054(3) 0.044(3) 0.050(3) -0.005(3) -0.019(3) 0.006(3)
C4B 0.048(3) 0.056(4) 0.057(4) -0.001(3) -0.021(3) -0.002(3)
N5B 0.034(2) 0.032(2) 0.046(2) -0.0106(18) -0.0035(18) -0.0050(17)
C6B 0.026(2) 0.043(3) 0.059(3) -0.009(3) -0.004(2) -0.010(2)
C7B 0.031(3) 0.037(3) 0.061(3) -0.006(2) 0.012(2) -0.002(2)
N8B 0.032(2) 0.028(2) 0.040(2) -0.0114(17) 0.0094(17) -0.0029(16)
C9B 0.046(3) 0.031(3) 0.040(3) -0.006(2) 0.012(2) -0.004(2)
C10B 0.047(3) 0.024(2) 0.029(2) 0.001(2) 0.000(2) -0.001(2)
N11B 0.031(2) 0.0211(19) 0.030(2) -0.0037(16) 0.0009(16) -0.0027(16)
C12B 0.029(2) 0.030(3) 0.042(3) 0.004(2) 0.002(2) 0.007(2)
C13B 0.024(2) 0.023(2) 0.035(3) -0.0022(19) 0.0069(19) -0.0011(18)
C14B 0.023(2) 0.020(2) 0.037(3) -0.0017(19) 0.0061(19) -0.0005(17)
C15B 0.034(2) 0.024(2) 0.038(3) -0.001(2) -0.002(2) 0.0007(19)
C16B 0.039(3) 0.025(2) 0.042(3) -0.010(2) 0.002(2) -0.005(2)
C17B 0.041(3) 0.021(2) 0.048(3) -0.006(2) 0.008(2) 0.001(2)
C18B 0.035(3) 0.021(2) 0.049(3) 0.004(2) 0.006(2) 0.006(2)
O19B 0.0335(17) 0.0183(16) 0.0419(18) -0.0047(13) -0.0068(14) 0.0035(13)
C20B 0.023(2) 0.022(2) 0.037(3) -0.0033(19) -0.0065(19) -0.0005(18)
C21B 0.024(2) 0.023(2) 0.036(3) -0.0082(19) 0.0002(19) -0.0071(18)
C22B 0.024(2) 0.025(2) 0.035(3) -0.009(2) 0.0002(19) -0.0042(19)
C23B 0.040(3) 0.029(3) 0.036(3) -0.003(2) 0.006(2) -0.010(2)
C24B 0.040(3) 0.038(3) 0.039(3) -0.010(2) 0.014(2) -0.013(2)
C25B 0.028(2) 0.033(3) 0.053(3) -0.019(2) 0.007(2) -0.005(2)
C26B 0.029(2) 0.027(2) 0.042(3) -0.007(2) -0.001(2) -0.0018(19)
O27B 0.0322(16) 0.0296(17) 0.0363(17) 0.0023(14) 0.0038(14) 0.0002(14)

loop_
_atom_type_symbol
_atom_type_description
_atom_type_scat_dispersion_real
_atom_type_scat_dispersion_imag
_atom_type_scat_source
C C 0.0033 0.0016 'International Tables Vol C Tables 4.2.6.8 and 6.1.1.4'
H H 0.0000 0.0000 'International Tables Vol C Tables 4.2.6.8 and 6.1.1.4'
N N 0.0061 0.0033 'International Tables Vol C Tables 4.2.6.8 and 6.1.1.4'
O O 0.0106 0.0060 'International Tables Vol C Tables 4.2.6.8 and 6.1.1.4'
Fe Fe 0.3463 0.8444 'International Tables Vol C Tables 4.2.6.8 and 6.1.1.4'
P P 0.1023 0.0942 'International Tables Vol C Tables 4.2.6.8 and 6.1.1.4'
F F 0.0171 0.0103 'International Tables Vol C Tables 4.2.6.8 and 6.1.1.4'

loop_
_geom_angle_atom_site_label_1
_geom_angle_atom_site_label_2
_geom_angle_atom_site_label_3
_geom_angle
_geom_angle_site_symmetry_1
_geom_angle_site_symmetry_3
_geom_angle_publ_flag
O27A Fe1A O19A 101.87(12) . . ?
O27A Fe1A N2A 102.96(12) . . ?
O19A Fe1A N2A 86.86(12) . . ?
O27A Fe1A N11A 87.26(12) . . ?
O19A Fe1A N11A 93.99(13) . . ?
N2A Fe1A N11A 169.36(13) . . ?
O27A Fe1A N5A 90.74(13) . . ?
O19A Fe1A N5A 160.82(13) . . ?
N2A Fe1A N5A 76.16(14) . . ?
N11A Fe1A N5A 101.07(14) . . ?
O27A Fe1A N8A 157.01(13) . . ?
O19A Fe1A N8A 94.20(13) . . ?
N2A Fe1A N8A 94.14(14) . . ?
N11A Fe1A N8A 75.22(14) . . ?
N5A Fe1A N8A 78.44(14) . . ?
C12A N2A C3A 117.4(4) . . ?
C12A N2A Fe1A 124.3(3) . . ?
C3A N2A Fe1A 116.9(3) . . ?
N2A C3A C4A 108.4(4) . . ?
N5A C4A C3A 109.5(4) . . ?
C4A N5A C6A 114.9(4) . . ?
C4A N5A Fe1A 106.0(3) . . ?
C6A N5A Fe1A 111.2(3) . . ?
N5A C6A C7A 107.9(4) . . ?
N8A C7A C6A 107.9(4) . . ?
C9A N8A C7A 114.6(4) . . ?
C9A N8A Fe1A 106.6(3) . . ?
C7A N8A Fe1A 107.9(3) . . ?
N8A C9A C10A 109.4(4) . . ?
N11A C10A C9A 109.6(4) . . ?
C20A N11A C10A 117.4(4) . . ?
C20A N11A Fe1A 125.6(3) . . ?
C10A N11A Fe1A 116.8(3) . . ?
N2A C12A C13A 125.5(4) . . ?
C18A C13A C14A 119.3(4) . . ?
C18A C13A C12A 117.4(4) . . ?
C14A C13A C12A 123.3(4) . . ?
O19A C14A C15A 119.6(4) . . ?
O19A C14A C13A 122.1(4) . . ?
C15A C14A C13A 118.3(4) . . ?
C16A C15A C14A 120.6(4) . . ?
C15A C16A C17A 121.2(4) . . ?
C18A C17A C16A 119.3(4) . . ?
C17A C18A C13A 121.2(4) . . ?
C14A O19A Fe1A 131.3(3) . . ?
N11A C20A C21A 126.0(4) . . ?
C26A C21A C22A 119.0(4) . . ?
C26A C21A C20A 117.8(4) . . ?
C22A C21A C20A 123.2(4) . . ?
O27A C22A C23A 119.6(4) . . ?
O27A C22A C21A 121.9(4) . . ?
C23A C22A C21A 118.5(4) . . ?
C24A C23A C22A 121.1(4) . . ?
C23A C24A C25A 121.2(4) . . ?
C26A C25A C24A 118.7(4) . . ?
C25A C26A C21A 121.5(4) . . ?
C22A O27A Fe1A 133.4(3) . . ?
O19B Fe1B O27B 107.36(13) . . ?
O19B Fe1B N2B 84.99(13) . . ?
O27B Fe1B N2B 89.89(13) . . ?
O19B Fe1B N11B 89.30(12) . . ?
O27B Fe1B N11B 85.57(12) . . ?
N2B Fe1B N11B 171.32(14) . . ?
O19B Fe1B N5B 154.33(13) . . ?
O27B Fe1B N5B 91.46(13) . . ?
N2B Fe1B N5B 77.57(14) . . ?
N11B Fe1B N5B 109.90(13) . . ?
O19B Fe1B N8B 89.71(13) . . ?
O27B Fe1B N8B 155.69(13) . . ?
N2B Fe1B N8B 109.17(14) . . ?
N11B Fe1B N8B 77.28(13) . . ?
N5B Fe1B N8B 78.61(14) . . ?
C12B N2B C3B 118.7(4) . . ?
C12B N2B Fe1B 128.5(3) . . ?
C3B N2B Fe1B 112.8(3) . . ?
N2B C3B C4B 107.3(4) . . ?
C3B C4B N5B 110.7(4) . . ?
C6B N5B C4B 110.7(4) . . ?
C6B N5B Fe1B 110.3(3) . . ?
C4B N5B Fe1B 111.2(3) . . ?
N5B C6B C7B 109.3(4) . . ?
N8B C7B C6B 108.3(3) . . ?
C7B N8B C9B 112.4(3) . . ?
C7B N8B Fe1B 109.2(3) . . ?
C9B N8B Fe1B 111.7(2) . . ?
N8B C9B C10B 108.4(3) . . ?
N11B C10B C9B 106.8(3) . . ?
C20B N11B C10B 119.6(4) . . ?
C20B N11B Fe1B 128.0(3) . . ?
C10B N11B Fe1B 112.5(3) . . ?
N2B C12B C13B 124.9(4) . . ?
C14B C13B C18B 119.0(4) . . ?
C14B C13B C12B 122.5(4) . . ?
C18B C13B C12B 118.5(4) . . ?
O19B C14B C15B 118.9(4) . . ?
O19B C14B C13B 122.5(4) . . ?
C15B C14B C13B 118.7(4) . . ?
C16B C15B C14B 120.7(4) . . ?
C15B C16B C17B 120.9(4) . . ?
C18B C17B C16B 119.3(4) . . ?
C17B C18B C13B 121.3(4) . . ?
C14B O19B Fe1B 136.5(3) . . ?
N11B C20B C21B 125.4(4) . . ?
C22B C21B C26B 118.8(4) . . ?
C22B C21B C20B 122.8(4) . . ?
C26B C21B C20B 118.3(4) . . ?
O27B C22B C23B 118.8(4) . . ?
O27B C22B C21B 122.2(4) . . ?
C23B C22B C21B 118.9(4) . . ?
C24B C23B C22B 120.4(4) . . ?
C23B C24B C25B 121.0(4) . . ?
C26B C25B C24B 119.7(4) . . ?
C25B C26B C21B 121.2(4) . . ?
C22B O27B Fe1B 135.4(3) . . ?
F30A P29A F35A 88.6(6) . . ?
F30A P29A F32A 178.1(8) . . ?
F35A P29A F32A 90.2(7) . . ?
F30A P29A F31A 91.4(7) . . ?
F35A P29A F31A 89.9(6) . . ?
F32A P29A F31A 90.0(7) . . ?
F30A P29A F33A 89.9(7) . . ?
F35A P29A F33A 88.3(6) . . ?
F32A P29A F33A 88.7(6) . . ?
F31A P29A F33A 177.8(8) . . ?
F30A P29A F34A 91.3(7) . . ?
F35A P29A F34A 178.9(8) . . ?
F32A P29A F34A 89.9(7) . . ?
F31A P29A F34A 91.2(7) . . ?
F33A P29A F34A 90.5(7) . . ?
F34B P29B F32B 88.2(7) . . ?
F34B P29B F31B 89.7(7) . . ?
F32B P29B F31B 89.5(7) . . ?
F34B P29B F30B 89.1(7) . . ?
F32B P29B F30B 90.8(7) . . ?
F31B P29B F30B 178.8(8) . . ?
F34B P29B F33B 92.3(8) . . ?
F32B P29B F33B 179.2(9) . . ?
F31B P29B F33B 91.1(7) . . ?
F30B P29B F33B 88.6(6) . . ?
F34B P29B F35B 177.6(10) . . ?
F32B P29B F35B 89.4(8) . . ?
F31B P29B F35B 90.6(8) . . ?
F30B P29B F35B 90.6(8) . . ?
F33B P29B F35B 90.1(8) . . ?
F32C P29C F34C 89.4(6) . . ?
F32C P29C F33C 92.9(6) . . ?
F34C P29C F33C 91.4(6) . . ?
F32C P29C F35C 90.2(7) . . ?
F34C P29C F35C 177.2(7) . . ?
F33C P29C F35C 91.4(6) . . ?
F32C P29C F31C 90.5(6) . . ?
F34C P29C F31C 89.4(6) . . ?
F33C P29C F31C 176.5(7) . . ?
F35C P29C F31C 87.8(6) . . ?
F32C P29C F30C 178.7(8) . . ?
F34C P29C F30C 90.2(6) . . ?
F33C P29C F30C 88.4(6) . . ?
F35C P29C F30C 90.1(7) . . ?
F31C P29C F30C 88.3(6) . . ?
F40A P36A F39A 92.4(6) . . ?
F40A P36A F42A 92.2(6) . . ?
F39A P36A F42A 91.4(5) . . ?
F40A P36A F37A 91.2(5) . . ?
F39A P36A F37A 175.0(7) . . ?
F42A P36A F37A 91.9(6) . . ?
F40A P36A F41A 91.6(5) . . ?
F39A P36A F41A 91.5(6) . . ?
F42A P36A F41A 175.2(7) . . ?
F37A P36A F41A 85.0(5) . . ?
F40A P36A F38A 176.6(6) . . ?
F39A P36A F38A 88.8(6) . . ?
F42A P36A F38A 91.0(5) . . ?
F37A P36A F38A 87.4(5) . . ?
F41A P36A F38A 85.2(5) . . ?
F37B P36B F39B 91.7(6) . . ?
F37B P36B F40B 92.1(7) . . ?
F39B P36B F40B 90.9(6) . . ?
F37B P36B F41B 93.1(7) . . ?
F39B P36B F41B 175.2(8) . . ?
F40B P36B F41B 89.0(6) . . ?
F37B P36B F42B 178.3(8) . . ?
F39B P36B F42B 86.6(6) . . ?
F40B P36B F42B 88.5(7) . . ?
F41B P36B F42B 88.5(7) . . ?
F37B P36B F38B 90.1(7) . . ?
F39B P36B F38B 89.8(5) . . ?
F40B P36B F38B 177.7(8) . . ?
F41B P36B F38B 90.1(6) . . ?
F42B P36B F38B 89.4(7) . . ?
F42C P36C F38C 94.7(5) . . ?
F42C P36C F37C 92.0(5) . . ?
F38C P36C F37C 93.3(6) . . ?
F42C P36C F41C 91.4(6) . . ?
F38C P36C F41C 89.3(6) . . ?
F37C P36C F41C 175.5(7) . . ?
F42C P36C F40C 88.1(5) . . ?
F38C P36C F40C 175.6(6) . . ?
F37C P36C F40C 90.0(6) . . ?
F41C P36C F40C 87.2(6) . . ?
F42C P36C F39C 176.9(7) . . ?
F38C P36C F39C 88.1(5) . . ?
F37C P36C F39C 89.2(5) . . ?
F41C P36C F39C 87.3(6) . . ?
F40C P36C F39C 89.1(6) . . ?

loop_
_geom_bond_atom_site_label_1
_geom_bond_atom_site_label_2
_geom_bond_distance
_geom_bond_site_symmetry_2
_geom_bond_publ_flag
Fe1A O27A 1.912(3) . ?
Fe1A O19A 1.928(3) . ?
Fe1A N2A 2.126(3) . ?
Fe1A N11A 2.136(4) . ?
Fe1A N5A 2.196(4) . ?
Fe1A N8A 2.223(4) . ?
N2A C12A 1.294(5) . ?
N2A C3A 1.494(5) . ?
C3A C4A 1.540(7) . ?
C4A N5A 1.491(6) . ?
N5A C6A 1.496(6) . ?
C6A C7A 1.523(7) . ?
C7A N8A 1.495(6) . ?
N8A C9A 1.490(6) . ?
C9A C10A 1.545(6) . ?
C10A N11A 1.492(5) . ?
N11A C20A 1.294(5) . ?
C12A C13A 1.458(6) . ?
C13A C18A 1.421(6) . ?
C13A C14A 1.429(6) . ?
C14A O19A 1.334(5) . ?
C14A C15A 1.418(6) . ?
C15A C16A 1.390(6) . ?
C16A C17A 1.398(6) . ?
C17A C18A 1.385(6) . ?
C20A C21A 1.450(6) . ?
C21A C26A 1.416(6) . ?
C21A C22A 1.440(6) . ?
C22A O27A 1.336(5) . ?
C22A C23A 1.401(6) . ?
C23A C24A 1.392(6) . ?
C24A C25A 1.406(7) . ?
C25A C26A 1.394(6) . ?
Fe1B O19B 1.922(3) . ?
Fe1B O27B 1.931(3) . ?
Fe1B N2B 2.131(4) . ?
Fe1B N11B 2.133(3) . ?
Fe1B N5B 2.203(4) . ?
Fe1B N8B 2.225(3) . ?
N2B C12B 1.305(5) . ?
N2B C3B 1.481(6) . ?
C3B C4B 1.486(7) . ?
C4B N5B 1.517(6) . ?
N5B C6B 1.491(6) . ?
C6B C7B 1.519(6) . ?
C7B N8B 1.494(6) . ?
N8B C9B 1.499(6) . ?
C9B C10B 1.529(6) . ?
C10B N11B 1.478(5) . ?
N11B C20B 1.300(5) . ?
C12B C13B 1.454(6) . ?
C13B C14B 1.416(6) . ?
C13B C18B 1.424(6) . ?
C14B O19B 1.338(5) . ?
C14B C15B 1.416(6) . ?
C15B C16B 1.385(6) . ?
C16B C17B 1.401(6) . ?
C17B C18B 1.379(6) . ?
C20B C21B 1.449(6) . ?
C21B C22B 1.424(6) . ?
C21B C26B 1.425(6) . ?
C22B O27B 1.346(5) . ?
C22B C23B 1.418(6) . ?
C23B C24B 1.389(6) . ?
C24B C25B 1.397(7) . ?
C25B C26B 1.380(6) . ?
P29A F30A 1.579(11) . ?
P29A F35A 1.610(11) . ?
P29A F32A 1.629(11) . ?
P29A F31A 1.634(10) . ?
P29A F33A 1.634(10) . ?
P29A F34A 1.638(12) . ?
P29B F34B 1.609(12) . ?
P29B F32B 1.612(12) . ?
P29B F31B 1.615(11) . ?
P29B F30B 1.616(10) . ?
P29B F33B 1.620(12) . ?
P29B F35B 1.631(12) . ?
P29C F32C 1.586(11) . ?
P29C F34C 1.609(10) . ?
P29C F33C 1.615(10) . ?
P29C F35C 1.619(11) . ?
P29C F31C 1.623(10) . ?
P29C F30C 1.646(10) . ?
P36A F40A 1.578(8) . ?
P36A F39A 1.582(9) . ?
P36A F42A 1.591(9) . ?
P36A F37A 1.642(9) . ?
P36A F41A 1.645(9) . ?
P36A F38A 1.668(9) . ?
P36B F37B 1.566(11) . ?
P36B F39B 1.587(9) . ?
P36B F40B 1.590(11) . ?
P36B F41B 1.628(11) . ?
P36B F42B 1.632(12) . ?
P36B F38B 1.656(10) . ?
P36C F42C 1.549(8) . ?
P36C F38C 1.574(9) . ?
P36C F37C 1.606(10) . ?
P36C F41C 1.632(11) . ?
P36C F40C 1.645(10) . ?
P36C F39C 1.662(9) . ?

loop_
_geom_hbond_atom_site_label_D
_geom_hbond_atom_site_label_H
_geom_hbond_atom_site_label_A
_geom_hbond_distance_DH
_geom_hbond_distance_HA
_geom_hbond_distance_DA
_geom_hbond_angle_DHA
_geom_hbond_site_symmetry_A
N5A H5A F38A 0.93 2.15 3.082(9) 176.1 .
N5A H5A F39A 0.93 2.47 3.091(12) 124.2 .
N5A H5A F38B 0.93 2.30 3.007(12) 132.4 .
N5A H5A F39B 0.93 2.18 3.063(8) 157.3 .
N5A H5A F38C 0.93 2.25 3.125(10) 157.0 .
N5A H5A F39C 0.93 2.45 3.232(10) 141.7 .
N5B H5B F31A 0.93 2.16 3.088(11) 172.0 .
N5B H5B F35A 0.93 2.40 3.058(12) 127.6 .
N5B H5B F31B 0.93 2.19 3.096(11) 163.3 .
N5B H5B F35B 0.93 2.51 3.216(17) 132.4 .
N5B H5B F31C 0.93 2.27 3.191(11) 170.2 .
N5B H5B F35C 0.93 2.55 3.244(14) 132.1 .
N8B H8B F34A 0.93 2.45 3.325(14) 156.2 4_576
N8B H8B F34B 0.93 2.33 3.220(15) 160.5 4_576
N8B H8B F34C 0.93 2.17 3.017(10) 150.7 4_576
